data_1568468
loop_
_publ_author_name
'Tang, Jian'
'Xu, Zijian'
'Liu, Zelong'
'Fu, Yuan'
'Hua, Jing'

_publ_section_title
;
 Pyridine-amido aluminum catalyst precursors for 1,3-butadiene
 transition-metal-free stereospecific polymerization
;
_journal_issue 8
_journal_name_full 'Polymer Chemistry'
_journal_page_first 980
_journal_page_last 989
_journal_paper_doi 10.1039/D2PY01093C
_journal_volume 14
_journal_year 2023
_chemical_formula_moiety 'C16 H21 Al N2'
_chemical_formula_sum 'C16 H21 Al N2'
_chemical_formula_weight 268.33
_chemical_properties_physical Air-sensitive,Moisture-sensitive,Oxygen-sensitive
_space_group_crystal_system monoclinic
_space_group_IT_number 14
_space_group_name_Hall '-P 2yn'
_space_group_name_H-M_alt 'P 1 21/n 1'
_atom_sites_solution_hydrogens geom
_atom_sites_solution_primary dual
_audit_creation_date 2021-11-24
_audit_creation_method
;
Olex2 1.5
(compiled 2021.11.18 svn.ra9532c28 for OlexSys, GUI svn.r6427)
;
_audit_update_record
;
2021-12-14 deposited with the CCDC.	2023-01-19 downloaded from the CCDC.
;
_cell_angle_alpha 90
_cell_angle_beta 97.6480(10)
_cell_angle_gamma 90
_cell_formula_units_Z 4
_cell_length_a 8.3546(6)
_cell_length_b 10.7094(8)
_cell_length_c 17.5246(12)
_cell_measurement_reflns_used 4734
_cell_measurement_temperature 298.15
_cell_measurement_theta_max 25.732
_cell_measurement_theta_min 2.234
_cell_volume 1554.03(19)
_computing_cell_refinement 'SAINT v8.37A (Bruker, 2015)'
_computing_data_collection 'Bruker SMART APEX II diffractrometer'
_computing_data_reduction 'SAINT v8.37A (Bruker, 2015)'
_computing_molecular_graphics 'Olex2 1.5 (Dolomanov et al., 2009)'
_computing_publication_material 'Olex2 1.5 (Dolomanov et al., 2009)'
_computing_structure_refinement 'SHELXL 2018/3 (Sheldrick, 2015)'
_computing_structure_solution 'SHELXT 2018/2 (Sheldrick, 2018)'
_diffrn_ambient_temperature 298.15
_diffrn_detector 'CCD area detector'
_diffrn_measured_fraction_theta_full 0.999
_diffrn_measured_fraction_theta_max 0.992
_diffrn_measurement_device 'three-circle diffractometer'
_diffrn_measurement_device_type 'Bruker APEX-II CCD'
_diffrn_measurement_method '\f and \w scans'
_diffrn_radiation_monochromator graphite
_diffrn_radiation_probe x-ray
_diffrn_radiation_type MoK\a
_diffrn_radiation_wavelength 0.71073
_diffrn_reflns_av_R_equivalents 0.0398
_diffrn_reflns_av_unetI/netI 0.0403
_diffrn_reflns_Laue_measured_fraction_full 0.999
_diffrn_reflns_Laue_measured_fraction_max 0.992
_diffrn_reflns_limit_h_max 10
_diffrn_reflns_limit_h_min -10
_diffrn_reflns_limit_k_max 13
_diffrn_reflns_limit_k_min -13
_diffrn_reflns_limit_l_max 22
_diffrn_reflns_limit_l_min -22
_diffrn_reflns_number 17321
_diffrn_reflns_point_group_measured_fraction_full 0.999
_diffrn_reflns_point_group_measured_fraction_max 0.992
_diffrn_reflns_theta_full 25.242
_diffrn_reflns_theta_max 27.480
_diffrn_reflns_theta_min 2.234
_diffrn_source 'sealed X-ray tube'
_diffrn_source_current 30.0
_diffrn_source_power 1.5
_diffrn_source_target Mo
_diffrn_source_voltage 50.0
_diffrn_standards_number 0
_exptl_absorpt_coefficient_mu 0.120
_exptl_absorpt_correction_T_max 0.7456
_exptl_absorpt_correction_T_min 0.4956
_exptl_absorpt_correction_type multi-scan
_exptl_absorpt_process_details
'SADABS-2016/2 (Bruker,2016/2) was used for absorption correction. wR2(int) was 0.0896 before and 0.0549 after correction. The Ratio of minimum to maximum transmission is 0.6647. The \l/2 correction factor is Not present.'
_exptl_crystal_colour 'clear light yellow'
_exptl_crystal_colour_lustre clear
_exptl_crystal_colour_modifier light
_exptl_crystal_colour_primary yellow
_exptl_crystal_density_diffrn 1.147
_exptl_crystal_description block
_exptl_crystal_F_000 576
_exptl_crystal_recrystallization_method 'Re-crystallisation from solvent: Toluene'
_exptl_crystal_size_max 0.21
_exptl_crystal_size_mid 0.2
_exptl_crystal_size_min 0.19
_refine_diff_density_max 0.210
_refine_diff_density_min -0.231
_refine_diff_density_rms 0.040
_refine_ls_extinction_method none
_refine_ls_goodness_of_fit_ref 1.026
_refine_ls_hydrogen_treatment constr
_refine_ls_matrix_type full
_refine_ls_number_parameters 176
_refine_ls_number_reflns 3538
_refine_ls_number_restraints 0
_refine_ls_restrained_S_all 1.026
_refine_ls_R_factor_all 0.0701
_refine_ls_R_factor_gt 0.0461
_refine_ls_shift/su_max 0.000
_refine_ls_shift/su_mean 0.000
_refine_ls_structure_factor_coef Fsqd
_refine_ls_weighting_details 'w=1/[\s^2^(Fo^2^)+(0.0639P)^2^+0.2409P] where P=(Fo^2^+2Fc^2^)/3'
_refine_ls_weighting_scheme calc
_refine_ls_wR_factor_gt 0.1184
_refine_ls_wR_factor_ref 0.1302
_reflns_Friedel_coverage 0.000
_reflns_number_gt 2491
_reflns_number_total 3538
_reflns_threshold_expression 'I > 2\s(I)'
_cod_data_source_file d2py01093c2.cif
_cod_data_source_block 211124b
_cod_depositor_comments 'Adding full bibliography for 1568468--1568473.cif.'
_cod_database_code 1568468
_shelx_shelxl_version_number 2018/3
_shelx_space_group_comment
;
The symmetry employed for this shelxl refinement is uniquely defined
by the following loop, which should always be used as a source of
symmetry information in preference to the above space-group names.
They are only intended as comments.
;
_shelx_estimated_absorpt_t_max 0.978
_shelx_estimated_absorpt_t_min 0.975
_exptl_crystal_mounting_method 'The title complex was mounted in a sealed capillary.'
_olex2_refinement_description
;
1. Fixed Uiso
 At 1.2 times of:
  All C(H) groups
 At 1.5 times of:
  All C(H,H,H) groups
2.a Aromatic/amide H refined with riding coordinates:
 C1(H1), C2(H2), C3(H3), C4(H4), C10(H10), C11(H11), C12(H12), C13(H13),
 C14(H14)
2.b Idealised Me refined as rotating group:
 C7(H7A,H7B,H7C), C8(H8A,H8B,H8C), C15(H15A,H15B,H15C), C16(H16A,H16B,H16C)
;
_olex2_submission_special_instructions 'No special instructions were received'

loop_
_space_group_symop_operation_xyz
'x, y, z'
'-x+1/2, y+1/2, -z+1/2'
'-x, -y, -z'
'x-1/2, -y-1/2, z-1/2'

loop_
_atom_site_label
_atom_site_type_symbol
_atom_site_fract_x
_atom_site_fract_y
_atom_site_fract_z
_atom_site_U_iso_or_equiv
_atom_site_adp_type
_atom_site_occupancy
_atom_site_site_symmetry_order
_atom_site_calc_flag
_atom_site_refinement_flags_posn
_atom_site_refinement_flags_adp
_atom_site_refinement_flags_occupancy
_atom_site_disorder_assembly
_atom_site_disorder_group
Al1 Al 0.27378(6) 0.81135(5) 0.44416(3) 0.04287(17) Uani 1 1 d . . . . .
N1 N 0.08806(17) 0.69858(13) 0.42938(8) 0.0449(4) Uani 1 1 d . . . . .
N2 N 0.33539(16) 0.73247(13) 0.35787(8) 0.0425(3) Uani 1 1 d . . . . .
C1 C -0.0375(2) 0.69765(19) 0.47071(12) 0.0593(5) Uani 1 1 d . . . . .
H1 H -0.038627 0.753780 0.511127 0.071 Uiso 1 1 calc R U . . .
C2 C -0.1638(2) 0.6152(2) 0.45411(14) 0.0681(6) Uani 1 1 d . . . . .
H2 H -0.250246 0.615773 0.482496 0.082 Uiso 1 1 calc R U . . .
C3 C -0.1594(3) 0.5323(2) 0.39497(14) 0.0706(6) Uani 1 1 d . . . . .
H3 H -0.243081 0.475305 0.383154 0.085 Uiso 1 1 calc R U . . .
C4 C -0.0322(2) 0.53307(19) 0.35324(12) 0.0601(5) Uani 1 1 d . . . . .
H4 H -0.028625 0.476358 0.313313 0.072 Uiso 1 1 calc R U . . .
C5 C 0.0913(2) 0.61909(16) 0.37088(10) 0.0444(4) Uani 1 1 d . . . . .
C6 C 0.2334(2) 0.62894(15) 0.32460(10) 0.0437(4) Uani 1 1 d . . . . .
C7 C 0.1605(2) 0.6559(2) 0.24062(10) 0.0592(5) Uani 1 1 d . . . . .
H7A H 0.092466 0.728293 0.239170 0.089 Uiso 1 1 calc R U . . .
H7B H 0.097757 0.585378 0.220314 0.089 Uiso 1 1 calc R U . . .
H7C H 0.245943 0.670666 0.210135 0.089 Uiso 1 1 calc R U . . .
C8 C 0.3213(3) 0.50205(19) 0.33315(15) 0.0727(6) Uani 1 1 d . . . . .
H8A H 0.412341 0.503719 0.305046 0.109 Uiso 1 1 calc R U . . .
H8B H 0.248417 0.437019 0.313135 0.109 Uiso 1 1 calc R U . . .
H8C H 0.357712 0.486440 0.386578 0.109 Uiso 1 1 calc R U . . .
C9 C 0.4770(2) 0.76567(16) 0.32944(10) 0.0426(4) Uani 1 1 d . . . . .
C10 C 0.5440(2) 0.70989(19) 0.26829(11) 0.0546(5) Uani 1 1 d . . . . .
H10 H 0.489541 0.644821 0.240889 0.066 Uiso 1 1 calc R U . . .
C11 C 0.6907(3) 0.7510(2) 0.24835(12) 0.0652(6) Uani 1 1 d . . . . .
H11 H 0.732380 0.711722 0.207934 0.078 Uiso 1 1 calc R U . . .
C12 C 0.7763(2) 0.8468(2) 0.28579(13) 0.0647(6) Uani 1 1 d . . . . .
H12 H 0.875049 0.871810 0.271941 0.078 Uiso 1 1 calc R U . . .
C13 C 0.7116(2) 0.9048(2) 0.34458(12) 0.0590(5) Uani 1 1 d . . . . .
H13 H 0.766311 0.971182 0.370453 0.071 Uiso 1 1 calc R U . . .
C14 C 0.5669(2) 0.86593(18) 0.36557(10) 0.0486(4) Uani 1 1 d . . . . .
H14 H 0.526324 0.907621 0.405423 0.058 Uiso 1 1 calc R U . . .
C15 C 0.1883(3) 0.98171(18) 0.43249(13) 0.0621(5) Uani 1 1 d . . . . .
H15A H 0.276239 1.040092 0.437056 0.093 Uiso 1 1 calc R U . . .
H15B H 0.121472 0.998042 0.471896 0.093 Uiso 1 1 calc R U . . .
H15C H 0.125288 0.990429 0.382822 0.093 Uiso 1 1 calc R U . . .
C16 C 0.4033(3) 0.7694(2) 0.54246(11) 0.0698(6) Uani 1 1 d . . . . .
H16A H 0.439174 0.684366 0.541118 0.105 Uiso 1 1 calc R U . . .
H16B H 0.338877 0.779516 0.583493 0.105 Uiso 1 1 calc R U . . .
H16C H 0.495302 0.823797 0.550904 0.105 Uiso 1 1 calc R U . . .

loop_
_atom_site_aniso_label
_atom_site_aniso_U_11
_atom_site_aniso_U_22
_atom_site_aniso_U_33
_atom_site_aniso_U_23
_atom_site_aniso_U_13
_atom_site_aniso_U_12
Al1 0.0443(3) 0.0451(3) 0.0406(3) -0.0040(2) 0.0109(2) -0.0036(2)
N1 0.0397(8) 0.0464(8) 0.0496(8) 0.0062(7) 0.0101(6) 0.0012(6)
N2 0.0385(8) 0.0457(8) 0.0444(8) -0.0067(6) 0.0089(6) -0.0039(6)
C1 0.0529(11) 0.0632(12) 0.0658(13) 0.0134(10) 0.0224(9) 0.0038(10)
C2 0.0439(11) 0.0792(15) 0.0839(16) 0.0316(13) 0.0187(10) -0.0008(10)
C3 0.0537(12) 0.0714(15) 0.0844(16) 0.0200(13) 0.0004(11) -0.0178(11)
C4 0.0539(12) 0.0567(12) 0.0674(13) 0.0047(10) -0.0006(10) -0.0154(9)
C5 0.0409(9) 0.0405(9) 0.0501(10) 0.0080(8) -0.0003(7) -0.0017(7)
C6 0.0442(9) 0.0385(9) 0.0482(9) -0.0045(7) 0.0052(8) -0.0016(7)
C7 0.0610(12) 0.0691(13) 0.0465(10) -0.0079(9) 0.0031(9) -0.0109(10)
C8 0.0708(14) 0.0446(11) 0.1055(18) 0.0019(11) 0.0222(13) 0.0100(10)
C9 0.0382(9) 0.0460(9) 0.0441(9) 0.0039(7) 0.0072(7) 0.0065(7)
C10 0.0552(11) 0.0571(11) 0.0545(11) -0.0020(9) 0.0180(9) 0.0057(9)
C11 0.0630(13) 0.0736(14) 0.0652(13) 0.0095(11) 0.0314(11) 0.0194(11)
C12 0.0442(11) 0.0708(14) 0.0828(15) 0.0219(12) 0.0215(10) 0.0069(10)
C13 0.0434(10) 0.0606(12) 0.0723(13) 0.0112(10) 0.0055(9) -0.0039(9)
C14 0.0414(9) 0.0535(10) 0.0517(10) -0.0004(8) 0.0092(8) -0.0025(8)
C15 0.0660(13) 0.0506(11) 0.0741(14) -0.0034(10) 0.0255(11) -0.0008(10)
C16 0.0758(15) 0.0837(16) 0.0484(11) 0.0035(10) 0.0020(10) -0.0150(12)

loop_
_atom_type_symbol
_atom_type_description
_atom_type_scat_dispersion_real
_atom_type_scat_dispersion_imag
_atom_type_scat_source
C C 0.0033 0.0016 'International Tables Vol C Tables 4.2.6.8 and 6.1.1.4'
H H 0.0000 0.0000 'International Tables Vol C Tables 4.2.6.8 and 6.1.1.4'
Al Al 0.0645 0.0514 'International Tables Vol C Tables 4.2.6.8 and 6.1.1.4'
N N 0.0061 0.0033 'International Tables Vol C Tables 4.2.6.8 and 6.1.1.4'

loop_
_geom_angle_atom_site_label_1
_geom_angle_atom_site_label_2
_geom_angle_atom_site_label_3
_geom_angle
_geom_angle_site_symmetry_1
_geom_angle_site_symmetry_3
_geom_angle_publ_flag
N1 Al1 C15 106.81(8) . . ?
N1 Al1 C16 108.08(8) . . ?
N2 Al1 N1 84.98(6) . . ?
N2 Al1 C15 118.26(8) . . ?
N2 Al1 C16 115.43(9) . . ?
C15 Al1 C16 117.11(10) . . ?
C1 N1 Al1 126.30(13) . . ?
C5 N1 Al1 113.48(11) . . ?
C5 N1 C1 120.20(16) . . ?
C6 N2 Al1 117.09(10) . . ?
C9 N2 Al1 121.01(11) . . ?
C9 N2 C6 121.79(14) . . ?
N1 C1 H1 119.4 . . ?
N1 C1 C2 121.3(2) . . ?
C2 C1 H1 119.4 . . ?
C1 C2 H2 120.7 . . ?
C3 C2 C1 118.6(2) . . ?
C3 C2 H2 120.7 . . ?
C2 C3 H3 119.9 . . ?
C4 C3 C2 120.1(2) . . ?
C4 C3 H3 119.9 . . ?
C3 C4 H4 120.2 . . ?
C3 C4 C5 119.5(2) . . ?
C5 C4 H4 120.2 . . ?
N1 C5 C4 120.25(17) . . ?
N1 C5 C6 117.39(15) . . ?
C4 C5 C6 122.35(17) . . ?
N2 C6 C5 106.96(13) . . ?
N2 C6 C7 111.81(14) . . ?
N2 C6 C8 112.49(15) . . ?
C5 C6 C7 106.46(14) . . ?
C5 C6 C8 106.32(15) . . ?
C8 C6 C7 112.31(16) . . ?
C6 C7 H7A 109.5 . . ?
C6 C7 H7B 109.5 . . ?
C6 C7 H7C 109.5 . . ?
H7A C7 H7B 109.5 . . ?
H7A C7 H7C 109.5 . . ?
H7B C7 H7C 109.5 . . ?
C6 C8 H8A 109.5 . . ?
C6 C8 H8B 109.5 . . ?
C6 C8 H8C 109.5 . . ?
H8A C8 H8B 109.5 . . ?
H8A C8 H8C 109.5 . . ?
H8B C8 H8C 109.5 . . ?
N2 C9 C10 127.49(17) . . ?
N2 C9 C14 117.49(15) . . ?
C10 C9 C14 115.01(16) . . ?
C9 C10 H10 119.6 . . ?
C11 C10 C9 120.7(2) . . ?
C11 C10 H10 119.6 . . ?
C10 C11 H11 118.7 . . ?
C12 C11 C10 122.62(19) . . ?
C12 C11 H11 118.7 . . ?
C11 C12 H12 121.1 . . ?
C11 C12 C13 117.81(19) . . ?
C13 C12 H12 121.1 . . ?
C12 C13 H13 119.6 . . ?
C14 C13 C12 120.8(2) . . ?
C14 C13 H13 119.6 . . ?
C9 C14 H14 118.5 . . ?
C13 C14 C9 123.03(18) . . ?
C13 C14 H14 118.5 . . ?
Al1 C15 H15A 109.5 . . ?
Al1 C15 H15B 109.5 . . ?
Al1 C15 H15C 109.5 . . ?
H15A C15 H15B 109.5 . . ?
H15A C15 H15C 109.5 . . ?
H15B C15 H15C 109.5 . . ?
Al1 C16 H16A 109.5 . . ?
Al1 C16 H16B 109.5 . . ?
Al1 C16 H16C 109.5 . . ?
H16A C16 H16B 109.5 . . ?
H16A C16 H16C 109.5 . . ?
H16B C16 H16C 109.5 . . ?

loop_
_geom_bond_atom_site_label_1
_geom_bond_atom_site_label_2
_geom_bond_distance
_geom_bond_site_symmetry_2
_geom_bond_publ_flag
Al1 N1 1.9560(15) . ?
Al1 N2 1.8634(14) . ?
Al1 C15 1.960(2) . ?
Al1 C16 1.961(2) . ?
N1 C1 1.352(2) . ?
N1 C5 1.336(2) . ?
N2 C6 1.471(2) . ?
N2 C9 1.389(2) . ?
C1 H1 0.9300 . ?
C1 C2 1.377(3) . ?
C2 H2 0.9300 . ?
C2 C3 1.369(3) . ?
C3 H3 0.9300 . ?
C3 C4 1.368(3) . ?
C4 H4 0.9300 . ?
C4 C5 1.387(2) . ?
C5 C6 1.528(2) . ?
C6 C7 1.543(2) . ?
C6 C8 1.542(3) . ?
C7 H7A 0.9600 . ?
C7 H7B 0.9600 . ?
C7 H7C 0.9600 . ?
C8 H8A 0.9600 . ?
C8 H8B 0.9600 . ?
C8 H8C 0.9600 . ?
C9 C10 1.407(2) . ?
C9 C14 1.411(3) . ?
C10 H10 0.9300 . ?
C10 C11 1.390(3) . ?
C11 H11 0.9300 . ?
C11 C12 1.367(3) . ?
C12 H12 0.9300 . ?
C12 C13 1.374(3) . ?
C13 H13 0.9300 . ?
C13 C14 1.374(2) . ?
C14 H14 0.9300 . ?
C15 H15A 0.9600 . ?
C15 H15B 0.9600 . ?
C15 H15C 0.9600 . ?
C16 H16A 0.9600 . ?
C16 H16B 0.9600 . ?
C16 H16C 0.9600 . ?

loop_
_geom_torsion_atom_site_label_1
_geom_torsion_atom_site_label_2
_geom_torsion_atom_site_label_3
_geom_torsion_atom_site_label_4
_geom_torsion
_geom_torsion_site_symmetry_1
_geom_torsion_site_symmetry_2
_geom_torsion_site_symmetry_3
_geom_torsion_site_symmetry_4
_geom_torsion_publ_flag
Al1 N1 C1 C2 178.72(14) . . . . ?
Al1 N1 C5 C4 179.94(13) . . . . ?
Al1 N1 C5 C6 -1.03(19) . . . . ?
Al1 N2 C6 C5 3.04(17) . . . . ?
Al1 N2 C6 C7 119.22(14) . . . . ?
Al1 N2 C6 C8 -113.32(15) . . . . ?
Al1 N2 C9 C10 175.75(14) . . . . ?
Al1 N2 C9 C14 -3.6(2) . . . . ?
N1 Al1 N2 C6 -3.02(12) . . . . ?
N1 Al1 N2 C9 -179.25(13) . . . . ?
N1 C1 C2 C3 0.7(3) . . . . ?
N1 C5 C6 N2 -1.2(2) . . . . ?
N1 C5 C6 C7 -120.86(16) . . . . ?
N1 C5 C6 C8 119.21(17) . . . . ?
N2 C9 C10 C11 -177.53(18) . . . . ?
N2 C9 C14 C13 177.67(16) . . . . ?
C1 N1 C5 C4 -1.5(3) . . . . ?
C1 N1 C5 C6 177.53(15) . . . . ?
C1 C2 C3 C4 -0.6(3) . . . . ?
C2 C3 C4 C5 -0.5(3) . . . . ?
C3 C4 C5 N1 1.6(3) . . . . ?
C3 C4 C5 C6 -177.38(17) . . . . ?
C4 C5 C6 N2 177.82(16) . . . . ?
C4 C5 C6 C7 58.1(2) . . . . ?
C4 C5 C6 C8 -61.8(2) . . . . ?
C5 N1 C1 C2 0.3(3) . . . . ?
C6 N2 C9 C10 -0.3(3) . . . . ?
C6 N2 C9 C14 -179.67(15) . . . . ?
C9 N2 C6 C5 179.24(14) . . . . ?
C9 N2 C6 C7 -64.6(2) . . . . ?
C9 N2 C6 C8 62.9(2) . . . . ?
C9 C10 C11 C12 -0.6(3) . . . . ?
C10 C9 C14 C13 -1.8(3) . . . . ?
C10 C11 C12 C13 -1.0(3) . . . . ?
C11 C12 C13 C14 1.1(3) . . . . ?
C12 C13 C14 C9 0.3(3) . . . . ?
C14 C9 C10 C11 1.9(3) . . . . ?
C15 Al1 N2 C6 -109.43(13) . . . . ?
C15 Al1 N2 C9 74.34(15) . . . . ?
C16 Al1 N2 C6 104.62(14) . . . . ?
C16 Al1 N2 C9 -71.60(15) . . . . ?
